data_2239941
loop_
_publ_author_name
'Lefrada, Leila'
'Bouchemma, Ahcene'
'Bouacida, Sofiane'
'Claiser, Nicolas'
'Souhassou, Mohamed'

_publ_section_title
;
 Crystal structure of
 3,5-bis(4-chlorophenyl)-1-propyl-1,3,5-triazacyclohexane
;
_journal_coeditor_code LH5723
_journal_issue 9
_journal_name_full 'Acta Crystallographica Section E'
_journal_page_first o1061
_journal_page_last o1062
_journal_paper_doi 10.1107/S1600536814019060
_journal_volume 70
_journal_year 2014
_chemical_formula_iupac 'C18 H21 Cl2 N3'
_chemical_formula_moiety 'C18 H21 Cl2 N3'
_chemical_formula_sum 'C18 H21 Cl2 N3'
_chemical_formula_weight 350.28
_chemical_name_common 3,5-Bis(4-Chlorophenyl)-1-propyl-1,3,5-triazacyclohexane
_chemical_name_systematic
;
3,5-Bis(4-chlorophenyl)-1-propyl-1,3,5-triazacyclohexane
;
_space_group_IT_number 2
_symmetry_cell_setting triclinic
_symmetry_space_group_name_Hall '-P 1'
_symmetry_space_group_name_H-M 'P -1'
_atom_sites_solution_hydrogens geom
_atom_sites_solution_primary direct
_atom_sites_solution_secondary difmap
_audit_conform_dict_name cif_core.dic
_audit_conform_dict_version 2.3
_audit_creation_method 'WinGX routine CIF_UPDATE'
_cell_angle_alpha 91.570(3)
_cell_angle_beta 91.946(2)
_cell_angle_gamma 99.055(3)
_cell_formula_units_Z 2
_cell_length_a 6.0785(3)
_cell_length_b 10.3190(6)
_cell_length_c 14.4360(8)
_cell_measurement_reflns_used 13346
_cell_measurement_temperature 295(2)
_cell_measurement_theta_max 27.27
_cell_measurement_theta_min 1.48
_cell_volume 893.19(8)
_computing_cell_refinement 'SCALEPACK (Otwinowski & Minor, 1997)'
_computing_data_collection 'COLLECT (Nonius, 1997)'
_computing_data_reduction 'DENZO and SCALEPACK (Otwinowski & Minor, 1997)'
_computing_molecular_graphics 'ORTEP-3 for Windows (Farrugia, 2012) and DIAMOND (Brandenburg & Berndt, 2001)'
_computing_publication_material 'WinGX (Farrugia, 2012)'
_computing_structure_refinement 'SHELXL97 (Sheldrick, 2008)'
_computing_structure_solution 'SIR2002 (Burla <i>et al.</i>, 2005)'
_diffrn_ambient_temperature 295(2)
_diffrn_measured_fraction_theta_full 0.987
_diffrn_measured_fraction_theta_max 0.862
_diffrn_measurement_device_type 'Nonius KappaCCD'
_diffrn_measurement_method '\w and \f scans'
_diffrn_radiation_monochromator graphite
_diffrn_radiation_type MoK\a
_diffrn_radiation_wavelength 0.71073
_diffrn_reflns_av_R_equivalents 0.0159
_diffrn_reflns_limit_h_max 7
_diffrn_reflns_limit_h_min -7
_diffrn_reflns_limit_k_max 12
_diffrn_reflns_limit_k_min -12
_diffrn_reflns_limit_l_max 17
_diffrn_reflns_limit_l_min -17
_diffrn_reflns_number 13643
_diffrn_reflns_theta_full 25
_diffrn_reflns_theta_max 27.27
_diffrn_reflns_theta_min 1.41
_diffrn_standards_number 0
_exptl_absorpt_coefficient_mu 0.366
_exptl_absorpt_correction_T_max 0.4673
_exptl_absorpt_correction_T_min 0.2737
_exptl_absorpt_correction_type multi-scan
_exptl_absorpt_process_details
;
(Blessing, 1995)
;
_exptl_crystal_colour colourless
_exptl_crystal_density_diffrn 1.302
_exptl_crystal_density_method 'not measured'
_exptl_crystal_description prism
_exptl_crystal_F_000 368
_exptl_crystal_size_max 0.22
_exptl_crystal_size_mid 0.13
_exptl_crystal_size_min 0.07
_refine_diff_density_max 0.451
_refine_diff_density_min -0.251
_refine_ls_extinction_method none
_refine_ls_goodness_of_fit_ref 1.03
_refine_ls_hydrogen_treatment constr
_refine_ls_matrix_type full
_refine_ls_number_parameters 209
_refine_ls_number_reflns 3448
_refine_ls_number_restraints 0
_refine_ls_restrained_S_all 1.03
_refine_ls_R_factor_all 0.0613
_refine_ls_R_factor_gt 0.0492
_refine_ls_shift/su_max 0
_refine_ls_shift/su_mean 0
_refine_ls_structure_factor_coef Fsqd
_refine_ls_weighting_details 'calc w=1/[\s^2^(Fo^2^)+(0.0652P)^2^+0.4130P] where P=(Fo^2^+2Fc^2^)/3'
_refine_ls_weighting_scheme calc
_refine_ls_wR_factor_gt 0.1317
_refine_ls_wR_factor_ref 0.1418
_reflns_number_gt 2751
_reflns_number_total 3448
_reflns_threshold_expression I>2\s(I)
_cod_data_source_file lh5723sup1.cif
_cod_data_source_block I
_cod_database_code 2239941
_cod_database_fobs_code 2239941

loop_
_symmetry_equiv_pos_as_xyz
'x, y, z'
'-x, -y, -z'

loop_
_atom_site_type_symbol
_atom_site_label
_atom_site_fract_x
_atom_site_fract_y
_atom_site_fract_z
_atom_site_U_iso_or_equiv
_atom_site_adp_type
_atom_site_calc_flag
_atom_site_refinement_flags
_atom_site_occupancy
_atom_site_symmetry_multiplicity
C C1 -0.3001(4) 0.4766(3) 0.25020(16) 0.0613(6) Uani d . 1 1
H H1A -0.3547 0.383 0.2459 0.074 Uiso calc R 1 1
H H1B -0.4281 0.5221 0.2505 0.074 Uiso calc R 1 1
C C2 -0.0783(4) 0.6456(2) 0.34207(17) 0.0633(6) Uani d . 1 1
H H2A 0.0103 0.6653 0.3993 0.076 Uiso calc R 1 1
H H2B -0.1997 0.6964 0.3432 0.076 Uiso calc R 1 1
C C3 -0.0772(5) 0.6525(2) 0.17830(18) 0.0652(6) Uani d . 1 1
H H3A -0.1979 0.7039 0.1778 0.078 Uiso calc R 1 1
H H3B 0.013 0.6767 0.1254 0.078 Uiso calc R 1 1
C C4 0.1485(6) 0.8253(3) 0.2756(2) 0.0847(8) Uani d . 1 1
H H4A 0.0283 0.8751 0.2638 0.102 Uiso calc R 1 1
H H4B 0.2019 0.8438 0.3394 0.102 Uiso calc R 1 1
C C5 0.3281(8) 0.8689(4) 0.2147(3) 0.1185(14) Uani d . 1 1
H H5A 0.2688 0.865 0.1513 0.142 Uiso calc R 1 1
H H5B 0.4368 0.8096 0.2185 0.142 Uiso calc R 1 1
C C6 0.4450(8) 1.0093(4) 0.2390(3) 0.1321(17) Uani d . 1 1
H H6A 0.3366 1.0677 0.2395 0.198 Uiso calc R 1 1
H H6B 0.5531 1.0364 0.1935 0.198 Uiso calc R 1 1
H H6C 0.5184 1.0117 0.2991 0.198 Uiso calc R 1 1
C C11 -0.0360(4) 0.4255(2) 0.13332(14) 0.0505(5) Uani d . 1 1
C C12 0.1801(4) 0.4642(2) 0.10651(16) 0.0556(5) Uani d . 1 1
H H12 0.2467 0.5511 0.1166 0.067 Uiso calc R 1 1
C C13 0.2992(4) 0.3762(2) 0.06492(16) 0.0590(6) Uani d . 1 1
H H13 0.4436 0.4041 0.0465 0.071 Uiso calc R 1 1
C C14 0.2027(4) 0.2473(2) 0.05101(16) 0.0585(6) Uani d . 1 1
C C15 -0.0100(4) 0.2056(2) 0.07759(19) 0.0691(7) Uani d . 1 1
H H15 -0.0742 0.1181 0.0685 0.083 Uiso calc R 1 1
C C16 -0.1281(4) 0.2940(2) 0.11776(19) 0.0666(6) Uani d . 1 1
H H16 -0.2732 0.2653 0.135 0.08 Uiso calc R 1 1
C C21 -0.0324(4) 0.4175(2) 0.36755(14) 0.0491(5) Uani d . 1 1
C C22 -0.1257(4) 0.2865(2) 0.37598(18) 0.0622(6) Uani d . 1 1
H H22 -0.2735 0.2589 0.3566 0.075 Uiso calc R 1 1
C C23 -0.0036(4) 0.1967(2) 0.41250(19) 0.0660(6) Uani d . 1 1
H H23 -0.0682 0.1094 0.4173 0.079 Uiso calc R 1 1
C C24 0.2138(4) 0.2375(2) 0.44168(16) 0.0583(6) Uani d . 1 1
C C25 0.3124(4) 0.3650(2) 0.43325(16) 0.0565(5) Uani d . 1 1
H H25 0.4605 0.3913 0.4526 0.068 Uiso calc R 1 1
C C26 0.1900(4) 0.4544(2) 0.39570(15) 0.0536(5) Uani d . 1 1
H H26 0.2579 0.5408 0.3892 0.064 Uiso calc R 1 1
N N1 -0.1697(3) 0.51418(19) 0.16948(13) 0.0578(5) Uani d . 1 1
N N2 -0.1687(3) 0.50789(19) 0.33683(13) 0.0561(5) Uani d . 1 1
N N3 0.0600(4) 0.68403(18) 0.26379(14) 0.0615(5) Uani d . 1 1
Cl Cl1 0.34990(13) 0.13680(7) -0.00400(5) 0.0841(3) Uani d . 1 1
Cl Cl2 0.36408(14) 0.12627(7) 0.49405(6) 0.0865(3) Uani d . 1 1

loop_
_atom_site_aniso_label
_atom_site_aniso_U_11
_atom_site_aniso_U_22
_atom_site_aniso_U_33
_atom_site_aniso_U_12
_atom_site_aniso_U_13
_atom_site_aniso_U_23
C1 0.0497(13) 0.0749(16) 0.0606(14) 0.0138(11) 0.0016(10) 0.0033(11)
C2 0.0733(16) 0.0592(14) 0.0614(14) 0.0235(12) 0.0035(12) -0.0017(11)
C3 0.0750(16) 0.0586(14) 0.0659(15) 0.0211(12) 0.0029(12) 0.0117(11)
C4 0.108(2) 0.0557(15) 0.090(2) 0.0095(15) 0.0082(18) 0.0044(14)
C5 0.146(4) 0.088(2) 0.115(3) -0.010(2) 0.040(3) -0.009(2)
C6 0.173(4) 0.088(3) 0.115(3) -0.044(3) 0.017(3) 0.006(2)
C11 0.0516(12) 0.0559(12) 0.0421(10) 0.0039(10) -0.0054(9) 0.0039(9)
C12 0.0574(13) 0.0499(12) 0.0562(12) -0.0013(10) -0.0019(10) 0.0039(10)
C13 0.0545(13) 0.0635(14) 0.0572(13) 0.0030(11) 0.0037(10) 0.0052(11)
C14 0.0639(14) 0.0586(13) 0.0519(12) 0.0084(11) -0.0040(10) -0.0039(10)
C15 0.0691(16) 0.0530(14) 0.0799(17) -0.0045(12) -0.0021(13) -0.0076(12)
C16 0.0536(13) 0.0641(15) 0.0778(16) -0.0036(11) 0.0046(12) -0.0022(12)
C21 0.0510(12) 0.0533(12) 0.0431(11) 0.0077(9) 0.0077(9) -0.0002(9)
C22 0.0524(13) 0.0587(14) 0.0725(15) -0.0012(11) 0.0051(11) 0.0020(11)
C23 0.0690(16) 0.0492(13) 0.0782(16) 0.0015(11) 0.0125(13) 0.0071(11)
C24 0.0664(15) 0.0554(13) 0.0564(13) 0.0164(11) 0.0126(11) 0.0087(10)
C25 0.0528(12) 0.0610(13) 0.0561(13) 0.0102(10) 0.0020(10) 0.0024(10)
C26 0.0562(13) 0.0486(12) 0.0541(12) 0.0018(10) 0.0059(10) 0.0023(9)
N1 0.0583(11) 0.0619(11) 0.0538(11) 0.0113(9) -0.0016(8) 0.0046(9)
N2 0.0567(11) 0.0603(11) 0.0525(10) 0.0130(9) 0.0024(8) 0.0000(8)
N3 0.0734(13) 0.0446(10) 0.0665(12) 0.0104(9) -0.0022(10) 0.0023(9)
Cl1 0.0883(5) 0.0780(5) 0.0872(5) 0.0207(4) 0.0049(4) -0.0199(4)
Cl2 0.0940(5) 0.0765(5) 0.0981(6) 0.0357(4) 0.0131(4) 0.0278(4)

loop_
_atom_type_symbol
_atom_type_description
_atom_type_scat_dispersion_real
_atom_type_scat_dispersion_imag
_atom_type_scat_source
C C 0.0033 0.0016 'International Tables Vol C Tables 4.2.6.8 and 6.1.1.4'
H H 0 0 'International Tables Vol C Tables 4.2.6.8 and 6.1.1.4'
N N 0.0061 0.0033 'International Tables Vol C Tables 4.2.6.8 and 6.1.1.4'
Cl Cl 0.1484 0.1585 'International Tables Vol C Tables 4.2.6.8 and 6.1.1.4'

loop_
_geom_angle_atom_site_label_1
_geom_angle_atom_site_label_2
_geom_angle_atom_site_label_3
_geom_angle
N1 C1 N2 111.86(19)
N1 C1 H1A 109.2
N2 C1 H1A 109.2
N1 C1 H1B 109.2
N2 C1 H1B 109.2
H1A C1 H1B 107.9
N2 C2 N3 111.81(18)
N2 C2 H2A 109.3
N3 C2 H2A 109.3
N2 C2 H2B 109.3
N3 C2 H2B 109.3
H2A C2 H2B 107.9
N1 C3 N3 112.04(19)
N1 C3 H3A 109.2
N3 C3 H3A 109.2
N1 C3 H3B 109.2
N3 C3 H3B 109.2
H3A C3 H3B 107.9
C5 C4 N3 113.4(3)
C5 C4 H4A 108.9
N3 C4 H4A 108.9
C5 C4 H4B 108.9
N3 C4 H4B 108.9
H4A C4 H4B 107.7
C4 C5 C6 112.8(3)
C4 C5 H5A 109
C6 C5 H5A 109
C4 C5 H5B 109
C6 C5 H5B 109
H5A C5 H5B 107.8
C5 C6 H6A 109.5
C5 C6 H6B 109.5
H6A C6 H6B 109.5
C5 C6 H6C 109.5
H6A C6 H6C 109.5
H6B C6 H6C 109.5
C12 C11 C16 117.3(2)
C12 C11 N1 123.2(2)
C16 C11 N1 119.4(2)
C11 C12 C13 121.3(2)
C11 C12 H12 119.3
C13 C12 H12 119.3
C14 C13 C12 119.6(2)
C14 C13 H13 120.2
C12 C13 H13 120.2
C15 C14 C13 120.5(2)
C15 C14 Cl1 119.76(19)
C13 C14 Cl1 119.70(19)
C14 C15 C16 119.6(2)
C14 C15 H15 120.2
C16 C15 H15 120.2
C15 C16 C11 121.7(2)
C15 C16 H16 119.1
C11 C16 H16 119.1
C26 C21 C22 117.6(2)
C26 C21 N2 123.0(2)
C22 C21 N2 119.3(2)
C23 C22 C21 121.4(2)
C23 C22 H22 119.3
C21 C22 H22 119.3
C24 C23 C22 119.4(2)
C24 C23 H23 120.3
C22 C23 H23 120.3
C25 C24 C23 120.9(2)
C25 C24 Cl2 119.54(19)
C23 C24 Cl2 119.48(19)
C24 C25 C26 119.5(2)
C24 C25 H25 120.2
C26 C25 H25 120.2
C25 C26 C21 121.2(2)
C25 C26 H26 119.4
C21 C26 H26 119.4
C11 N1 C3 118.73(19)
C11 N1 C1 118.44(19)
C3 N1 C1 109.38(19)
C21 N2 C2 118.41(19)
C21 N2 C1 118.07(18)
C2 N2 C1 109.76(19)
C2 N3 C3 108.2(2)
C2 N3 C4 108.2(2)
C3 N3 C4 112.7(2)

loop_
_geom_bond_atom_site_label_1
_geom_bond_atom_site_label_2
_geom_bond_distance
C1 N1 1.458(3)
C1 N2 1.461(3)
C1 H1A 0.97
C1 H1B 0.97
C2 N2 1.439(3)
C2 N3 1.458(3)
C2 H2A 0.97
C2 H2B 0.97
C3 N1 1.450(3)
C3 N3 1.465(3)
C3 H3A 0.97
C3 H3B 0.97
C4 C5 1.448(5)
C4 N3 1.475(3)
C4 H4A 0.97
C4 H4B 0.97
C5 C6 1.536(4)
C5 H5A 0.97
C5 H5B 0.97
C6 H6A 0.96
C6 H6B 0.96
C6 H6C 0.96
C11 C12 1.383(3)
C11 C16 1.393(3)
C11 N1 1.417(3)
C12 C13 1.384(3)
C12 H12 0.93
C13 C14 1.372(3)
C13 H13 0.93
C14 C15 1.368(4)
C14 Cl1 1.747(2)
C15 C16 1.374(4)
C15 H15 0.93
C16 H16 0.93
C21 C26 1.389(3)
C21 C22 1.392(3)
C21 N2 1.412(3)
C22 C23 1.380(4)
C22 H22 0.93
C23 C24 1.371(4)
C23 H23 0.93
C24 C25 1.367(3)
C24 Cl2 1.747(2)
C25 C26 1.384(3)
C25 H25 0.93
C26 H26 0.93

loop_
_geom_hbond_atom_site_label_D
_geom_hbond_atom_site_label_H
_geom_hbond_atom_site_label_A
_geom_hbond_site_symmetry_A
_geom_hbond_distance_DH
_geom_hbond_distance_HA
_geom_hbond_distance_DA
_geom_hbond_angle_DHA
_geom_hbond_publ_flag
C2 H2A Cg 2_566 0.96 2.92 3.668(3) 134.00 yes

loop_
_geom_torsion_atom_site_label_1
_geom_torsion_atom_site_label_2
_geom_torsion_atom_site_label_3
_geom_torsion_atom_site_label_4
_geom_torsion
N3 C4 C5 C6 -170.1(3)
C16 C11 C12 C13 0.7(3)
N1 C11 C12 C13 -175.0(2)
C11 C12 C13 C14 -0.9(3)
C12 C13 C14 C15 0.2(4)
C12 C13 C14 Cl1 178.45(18)
C13 C14 C15 C16 0.6(4)
Cl1 C14 C15 C16 -177.6(2)
C14 C15 C16 C11 -0.8(4)
C12 C11 C16 C15 0.1(4)
N1 C11 C16 C15 176.0(2)
C26 C21 C22 C23 1.2(3)
N2 C21 C22 C23 -174.9(2)
C21 C22 C23 C24 0.4(4)
C22 C23 C24 C25 -1.4(4)
C22 C23 C24 Cl2 176.34(19)
C23 C24 C25 C26 0.7(4)
Cl2 C24 C25 C26 -177.02(17)
C24 C25 C26 C21 0.9(3)
C22 C21 C26 C25 -1.8(3)
N2 C21 C26 C25 174.05(19)
C12 C11 N1 C3 0.5(3)
C16 C11 N1 C3 -175.1(2)
C12 C11 N1 C1 -136.1(2)
C16 C11 N1 C1 48.3(3)
N3 C3 N1 C11 -83.0(3)
N3 C3 N1 C1 57.2(3)
N2 C1 N1 C11 84.7(2)
N2 C1 N1 C3 -55.7(3)
C26 C21 N2 C2 -5.2(3)
C22 C21 N2 C2 170.6(2)
C26 C21 N2 C1 131.2(2)
C22 C21 N2 C1 -53.0(3)
N3 C2 N2 C21 81.6(2)
N3 C2 N2 C1 -58.1(3)
N1 C1 N2 C21 -83.5(3)
N1 C1 N2 C2 56.4(3)
N2 C2 N3 C3 58.6(2)
N2 C2 N3 C4 -179.0(2)
N1 C3 N3 C2 -58.3(3)
N1 C3 N3 C4 -177.8(2)
C5 C4 N3 C2 166.4(3)
C5 C4 N3 C3 -74.0(4)
